data_7157302
loop_
_publ_author_name
'Di Silvio, Sergio'
'Bologna, Fabio'
'Milli, Lorenzo'
'Giuri, Demetra'
'Zanna, Nicola'
'Castellucci, Nicola'
'Monari, Magda'
'Calvaresi, Matteo'
'G\'orecki, Marcin'
'Angelici, Gaetano'
'Tomasini, Claudia'
'Pescitelli, Gennaro'

_publ_section_title
;
 Elusive \p-helical peptide foldamers spotted by chiroptical studies.
;
_journal_issue 5
_journal_name_full 'Organic &amp; biomolecular chemistry'
_journal_page_first 865
_journal_page_last 877
_journal_paper_doi 10.1039/c9ob02313e
_journal_volume 18
_journal_year 2020
_chemical_formula_sum 'C20 H26 N2 O6'
_chemical_formula_weight 390.43
_space_group_crystal_system monoclinic
_space_group_IT_number 14
_space_group_name_Hall '-P 2ybc'
_space_group_name_H-M_alt 'P 1 21/c 1'
_atom_sites_solution_hydrogens mixed
_audit_creation_method SHELXL-2014/7
_audit_update_record
;
2019-02-13 deposited with the CCDC.	2019-12-10 downloaded from the CCDC.
;
_cell_angle_alpha 90
_cell_angle_beta 102.629(2)
_cell_angle_gamma 90
_cell_formula_units_Z 4
_cell_length_a 18.3138(10)
_cell_length_b 10.0679(6)
_cell_length_c 11.1281(6)
_cell_measurement_reflns_used 7526
_cell_measurement_temperature 296(2)
_cell_measurement_theta_max 27.39
_cell_measurement_theta_min 2.28
_cell_volume 2002.2(2)
_computing_cell_refinement 'Bruker SAINT'
_computing_data_collection 'Bruker APEX2'
_computing_data_reduction 'Bruker SAINT'
_computing_molecular_graphics 'Bruker SHELXTL'
_computing_publication_material 'Bruker SHELXTL'
_computing_structure_refinement 'SHELXL-2014 (Sheldrick 2014)'
_computing_structure_solution 'SHELXS-97 (Sheldrick 2008)'
_diffrn_ambient_temperature 296(2)
_diffrn_measured_fraction_theta_full 0.998
_diffrn_measured_fraction_theta_max 0.994
_diffrn_measurement_device_type 'Bruker APEX-II CCD'
_diffrn_measurement_method '\f and \w scans'
_diffrn_radiation_type MoK\a
_diffrn_radiation_wavelength 0.71073
_diffrn_reflns_av_R_equivalents 0.0565
_diffrn_reflns_av_unetI/netI 0.0415
_diffrn_reflns_Laue_measured_fraction_full 0.998
_diffrn_reflns_Laue_measured_fraction_max 0.994
_diffrn_reflns_limit_h_max 24
_diffrn_reflns_limit_h_min -24
_diffrn_reflns_limit_k_max 13
_diffrn_reflns_limit_k_min -13
_diffrn_reflns_limit_l_max 14
_diffrn_reflns_limit_l_min -14
_diffrn_reflns_number 30766
_diffrn_reflns_point_group_measured_fraction_full 0.998
_diffrn_reflns_point_group_measured_fraction_max 0.994
_diffrn_reflns_theta_full 25.242
_diffrn_reflns_theta_max 28.453
_diffrn_reflns_theta_min 2.279
_exptl_absorpt_coefficient_mu 0.096
_exptl_absorpt_correction_T_max 0.980
_exptl_absorpt_correction_T_min 0.943
_exptl_absorpt_correction_type multi-scan
_exptl_absorpt_process_details SADABS
_exptl_crystal_colour colorless
_exptl_crystal_density_diffrn 1.295
_exptl_crystal_description block
_exptl_crystal_F_000 832
_exptl_crystal_size_max 0.33
_exptl_crystal_size_mid 0.30
_exptl_crystal_size_min 0.25
_refine_diff_density_max 0.259
_refine_diff_density_min -0.274
_refine_diff_density_rms 0.044
_refine_ls_extinction_method none
_refine_ls_goodness_of_fit_ref 1.085
_refine_ls_hydrogen_treatment mixed
_refine_ls_matrix_type full
_refine_ls_number_parameters 260
_refine_ls_number_reflns 5029
_refine_ls_number_restraints 0
_refine_ls_restrained_S_all 1.085
_refine_ls_R_factor_all 0.1058
_refine_ls_R_factor_gt 0.0674
_refine_ls_shift/su_max 0.000
_refine_ls_shift/su_mean 0.000
_refine_ls_structure_factor_coef Fsqd
_refine_ls_weighting_details 'w=1/[\s^2^(Fo^2^)+(0.0823P)^2^+0.3338P] where P=(Fo^2^+2Fc^2^)/3'
_refine_ls_weighting_scheme calc
_refine_ls_wR_factor_gt 0.1498
_refine_ls_wR_factor_ref 0.1660
_reflns_Friedel_coverage 0.000
_reflns_number_gt 3419
_reflns_number_total 5029
_reflns_threshold_expression 'I > 2\s(I)'
_cod_data_source_file c9ob02313e2.cif
_cod_data_source_block shelx_CCDC1
_cod_depositor_comments 'Adding full bibliography for 7157301--7157302.cif.'
_cod_original_sg_symbol_H-M 'P 21/c'
_cod_database_code 7157302
_shelx_shelxl_version_number 2014/7
_shelx_space_group_comment
;
The symmetry employed for this shelxl refinement is uniquely defined
by the following loop, which should always be used as a source of
symmetry information in preference to the above space-group names.
They are only intended as comments.
;

loop_
_space_group_symop_operation_xyz
'x, y, z'
'-x, y+1/2, -z+1/2'
'-x, -y, -z'
'x, -y-1/2, z-1/2'

loop_
_atom_site_label
_atom_site_type_symbol
_atom_site_fract_x
_atom_site_fract_y
_atom_site_fract_z
_atom_site_U_iso_or_equiv
_atom_site_adp_type
_atom_site_occupancy
_atom_site_site_symmetry_order
_atom_site_calc_flag
_atom_site_refinement_flags_posn
_atom_site_refinement_flags_adp
O1 O -0.48874(7) 0.29926(15) -0.44398(13) 0.0447(4) Uani 1 1 d . .
O2 O -0.39510(9) 0.28121(15) -0.27659(13) 0.0514(4) Uani 1 1 d . .
O3 O -0.20381(8) 0.08401(15) -0.30231(15) 0.0550(4) Uani 1 1 d . .
O4 O -0.31475(8) 0.38927(14) -0.51283(14) 0.0489(4) Uani 1 1 d . .
O5 O -0.12780(11) 0.48244(16) -0.29775(15) 0.0621(5) Uani 1 1 d . .
O6 O -0.10982(8) 0.61942(13) -0.45113(12) 0.0417(4) Uani 1 1 d . .
N1 N -0.30445(8) 0.18446(14) -0.43289(13) 0.0300(3) Uani 1 1 d . .
N2 N -0.16375(10) 0.42465(18) -0.49743(18) 0.0463(5) Uani 1 1 d . .
H2N H -0.1673(13) 0.449(2) -0.571(2) 0.056 Uiso 1 1 d . U
C1 C -0.59482(10) 0.27802(18) -0.34744(18) 0.0349(4) Uani 1 1 d . .
C2 C -0.66731(11) 0.2827(2) -0.41651(19) 0.0418(5) Uani 1 1 d . .
H2 H -0.6796 0.3416 -0.4822 0.050 Uiso 1 1 calc R U
C3 C -0.72149(13) 0.2004(3) -0.3885(2) 0.0554(6) Uani 1 1 d . .
H3 H -0.7703 0.2044 -0.4350 0.066 Uiso 1 1 calc R U
C4 C -0.70358(14) 0.1125(2) -0.2920(2) 0.0577(6) Uani 1 1 d . .
H4 H -0.7400 0.0569 -0.2730 0.069 Uiso 1 1 calc R U
C5 C -0.63151(14) 0.1072(2) -0.2240(2) 0.0547(6) Uani 1 1 d . .
H5 H -0.6191 0.0473 -0.1591 0.066 Uiso 1 1 calc R U
C6 C -0.57746(12) 0.1900(2) -0.2508(2) 0.0460(5) Uani 1 1 d . .
H6 H -0.5289 0.1864 -0.2035 0.055 Uiso 1 1 calc R U
C7 C -0.53650(12) 0.3699(2) -0.3750(2) 0.0478(5) Uani 1 1 d . .
H7A H -0.5604 0.4446 -0.4231 0.057 Uiso 1 1 calc R U
H7B H -0.5062 0.4039 -0.2987 0.057 Uiso 1 1 calc R U
C8 C -0.42196(10) 0.25843(18) -0.38210(18) 0.0331(4) Uani 1 1 d . .
C9 C -0.38571(9) 0.16984(19) -0.46268(17) 0.0321(4) Uani 1 1 d . .
H9 H -0.4062 0.1875 -0.5501 0.039 Uiso 1 1 calc R U
C10 C -0.39618(11) 0.0231(2) -0.4317(2) 0.0445(5) Uani 1 1 d . .
H10A H -0.4420 0.0107 -0.4028 0.053 Uiso 1 1 calc R U
H10B H -0.3977 -0.0329 -0.5031 0.053 Uiso 1 1 calc R U
C11 C -0.32850(12) -0.00812(19) -0.3311(2) 0.0444(5) Uani 1 1 d . .
H11A H -0.3396 0.0044 -0.2505 0.053 Uiso 1 1 calc R U
H11B H -0.3124 -0.0991 -0.3378 0.053 Uiso 1 1 calc R U
C12 C -0.26964(11) 0.08716(18) -0.35047(18) 0.0352(4) Uani 1 1 d . .
C13 C -0.27362(10) 0.29902(17) -0.47226(17) 0.0310(4) Uani 1 1 d . .
C14 C -0.19042(11) 0.29557(18) -0.4713(2) 0.0390(5) Uani 1 1 d . .
H14 H -0.1633 0.2686 -0.3890 0.047 Uiso 1 1 calc R U
C15 C -0.13325(11) 0.50778(19) -0.40579(19) 0.0395(5) Uani 1 1 d . .
C16 C -0.06617(11) 0.71861(19) -0.36763(18) 0.0395(5) Uani 1 1 d . .
C17 C -0.11463(16) 0.7796(3) -0.2884(2) 0.0635(7) Uani 1 1 d . .
H17A H -0.0868 0.8469 -0.2367 0.095 Uiso 1 1 calc R U
H17B H -0.1297 0.7120 -0.2380 0.095 Uiso 1 1 calc R U
H17C H -0.1582 0.8186 -0.3401 0.095 Uiso 1 1 calc R U
C18 C 0.00426(13) 0.6565(3) -0.2932(3) 0.0631(7) Uani 1 1 d . .
H18A H 0.0299 0.6104 -0.3472 0.095 Uiso 1 1 calc R U
H18B H -0.0085 0.5949 -0.2352 0.095 Uiso 1 1 calc R U
H18C H 0.0362 0.7246 -0.2497 0.095 Uiso 1 1 calc R U
C19 C -0.04693(16) 0.8202(2) -0.4560(2) 0.0634(7) Uani 1 1 d . .
H19A H -0.0158 0.8880 -0.4104 0.095 Uiso 1 1 calc R U
H19B H -0.0921 0.8596 -0.5024 0.095 Uiso 1 1 calc R U
H19C H -0.0207 0.7775 -0.5112 0.095 Uiso 1 1 calc R U
C20 C -0.17606(15) 0.1925(2) -0.5634(3) 0.0641(7) Uani 1 1 d . .
H20A H -0.2043 0.2149 -0.6441 0.096 Uiso 1 1 calc R U
H20B H -0.1911 0.1066 -0.5404 0.096 Uiso 1 1 calc R U
H20C H -0.1237 0.1912 -0.5639 0.096 Uiso 1 1 calc R U

loop_
_atom_site_aniso_label
_atom_site_aniso_U_11
_atom_site_aniso_U_22
_atom_site_aniso_U_33
_atom_site_aniso_U_23
_atom_site_aniso_U_13
_atom_site_aniso_U_12
O1 0.0306(7) 0.0577(9) 0.0480(8) -0.0013(7) 0.0132(6) 0.0069(6)
O2 0.0530(9) 0.0603(10) 0.0395(8) -0.0124(7) 0.0068(7) 0.0082(7)
O3 0.0401(9) 0.0470(9) 0.0717(11) 0.0203(8) -0.0014(8) 0.0036(7)
O4 0.0496(8) 0.0347(8) 0.0649(10) 0.0153(7) 0.0181(7) 0.0102(7)
O5 0.0948(13) 0.0504(10) 0.0447(9) 0.0040(7) 0.0232(9) -0.0212(9)
O6 0.0466(8) 0.0381(7) 0.0394(8) 0.0028(6) 0.0074(6) -0.0170(6)
N1 0.0259(7) 0.0291(8) 0.0362(8) 0.0042(6) 0.0095(6) -0.0004(6)
N2 0.0544(11) 0.0434(10) 0.0420(10) 0.0014(8) 0.0128(8) -0.0229(8)
C1 0.0344(10) 0.0289(9) 0.0446(11) -0.0075(8) 0.0156(8) 0.0074(7)
C2 0.0396(11) 0.0434(12) 0.0427(11) 0.0011(9) 0.0093(9) 0.0071(9)
C3 0.0381(12) 0.0666(16) 0.0604(15) -0.0127(12) 0.0083(10) -0.0067(11)
C4 0.0624(16) 0.0483(13) 0.0723(17) -0.0104(12) 0.0362(14) -0.0156(11)
C5 0.0725(17) 0.0428(12) 0.0549(14) 0.0082(11) 0.0273(12) 0.0100(11)
C6 0.0426(12) 0.0475(12) 0.0469(12) 0.0005(10) 0.0074(9) 0.0112(9)
C7 0.0393(11) 0.0405(11) 0.0680(15) -0.0025(10) 0.0210(10) 0.0059(9)
C8 0.0294(9) 0.0315(10) 0.0397(11) 0.0013(8) 0.0101(8) -0.0030(7)
C9 0.0258(9) 0.0406(10) 0.0308(9) -0.0021(8) 0.0080(7) -0.0037(7)
C10 0.0398(11) 0.0380(11) 0.0591(13) -0.0121(10) 0.0183(10) -0.0134(9)
C11 0.0535(12) 0.0299(10) 0.0534(13) 0.0062(9) 0.0198(10) -0.0056(9)
C12 0.0372(11) 0.0280(9) 0.0411(11) 0.0049(8) 0.0100(8) 0.0012(8)
C13 0.0365(10) 0.0246(9) 0.0343(10) 0.0003(7) 0.0129(8) -0.0008(7)
C14 0.0345(10) 0.0322(10) 0.0523(12) 0.0033(9) 0.0136(9) -0.0076(8)
C15 0.0386(11) 0.0367(11) 0.0464(12) 0.0041(9) 0.0162(9) -0.0058(8)
C16 0.0376(11) 0.0363(11) 0.0414(11) -0.0019(8) 0.0016(9) -0.0104(8)
C17 0.0720(17) 0.0546(15) 0.0643(16) -0.0102(12) 0.0157(13) 0.0022(12)
C18 0.0438(13) 0.0675(16) 0.0711(17) 0.0045(13) -0.0024(12) -0.0037(11)
C19 0.0707(16) 0.0525(14) 0.0615(15) 0.0045(12) 0.0028(12) -0.0329(12)
C20 0.0620(15) 0.0462(13) 0.100(2) -0.0117(13) 0.0517(15) -0.0063(11)

loop_
_atom_type_symbol
_atom_type_description
_atom_type_scat_dispersion_real
_atom_type_scat_dispersion_imag
_atom_type_scat_source
C C 0.0033 0.0016 'International Tables Vol C Tables 4.2.6.8 and 6.1.1.4'
H H 0.0000 0.0000 'International Tables Vol C Tables 4.2.6.8 and 6.1.1.4'
N N 0.0061 0.0033 'International Tables Vol C Tables 4.2.6.8 and 6.1.1.4'
O O 0.0106 0.0060 'International Tables Vol C Tables 4.2.6.8 and 6.1.1.4'

loop_
_geom_angle_atom_site_label_1
_geom_angle_atom_site_label_2
_geom_angle_atom_site_label_3
_geom_angle
C8 O1 C7 117.69(16)
C15 O6 C16 120.31(15)
C13 N1 C12 128.86(15)
C13 N1 C9 118.31(14)
C12 N1 C9 112.01(14)
C15 N2 C14 120.81(18)
C15 N2 H2N 119.3(17)
C14 N2 H2N 119.9(17)
C6 C1 C2 119.10(19)
C6 C1 C7 120.40(19)
C2 C1 C7 120.48(18)
C3 C2 C1 120.3(2)
C3 C2 H2 119.8
C1 C2 H2 119.8
C4 C3 C2 120.2(2)
C4 C3 H3 119.9
C2 C3 H3 119.9
C5 C4 C3 119.5(2)
C5 C4 H4 120.3
C3 C4 H4 120.3
C4 C5 C6 120.5(2)
C4 C5 H5 119.7
C6 C5 H5 119.7
C5 C6 C1 120.4(2)
C5 C6 H6 119.8
C1 C6 H6 119.8
O1 C7 C1 109.98(16)
O1 C7 H7A 109.7
C1 C7 H7A 109.7
O1 C7 H7B 109.7
C1 C7 H7B 109.7
H7A C7 H7B 108.2
O2 C8 O1 125.80(18)
O2 C8 C9 123.77(17)
O1 C8 C9 110.32(16)
N1 C9 C8 111.26(14)
N1 C9 C10 102.52(15)
C8 C9 C10 109.86(15)
N1 C9 H9 111.0
C8 C9 H9 111.0
C10 C9 H9 111.0
C11 C10 C9 104.12(15)
C11 C10 H10A 110.9
C9 C10 H10A 110.9
C11 C10 H10B 110.9
C9 C10 H10B 110.9
H10A C10 H10B 109.0
C12 C11 C10 105.11(16)
C12 C11 H11A 110.7
C10 C11 H11A 110.7
C12 C11 H11B 110.7
C10 C11 H11B 110.7
H11A C11 H11B 108.8
O3 C12 N1 125.29(17)
O3 C12 C11 126.94(18)
N1 C12 C11 107.75(16)
O4 C13 N1 118.58(16)
O4 C13 C14 124.31(16)
N1 C13 C14 116.87(15)
N2 C14 C20 111.28(17)
N2 C14 C13 111.18(16)
C20 C14 C13 109.34(17)
N2 C14 H14 108.3
C20 C14 H14 108.3
C13 C14 H14 108.3
O5 C15 O6 125.90(19)
O5 C15 N2 123.55(18)
O6 C15 N2 110.55(17)
O6 C16 C18 110.24(17)
O6 C16 C17 109.64(17)
C18 C16 C17 112.9(2)
O6 C16 C19 102.68(16)
C18 C16 C19 110.18(19)
C17 C16 C19 110.8(2)
C16 C17 H17A 109.5
C16 C17 H17B 109.5
H17A C17 H17B 109.5
C16 C17 H17C 109.5
H17A C17 H17C 109.5
H17B C17 H17C 109.5
C16 C18 H18A 109.5
C16 C18 H18B 109.5
H18A C18 H18B 109.5
C16 C18 H18C 109.5
H18A C18 H18C 109.5
H18B C18 H18C 109.5
C16 C19 H19A 109.5
C16 C19 H19B 109.5
H19A C19 H19B 109.5
C16 C19 H19C 109.5
H19A C19 H19C 109.5
H19B C19 H19C 109.5
C14 C20 H20A 109.5
C14 C20 H20B 109.5
H20A C20 H20B 109.5
C14 C20 H20C 109.5
H20A C20 H20C 109.5
H20B C20 H20C 109.5

loop_
_geom_bond_atom_site_label_1
_geom_bond_atom_site_label_2
_geom_bond_distance
O1 C8 1.331(2)
O1 C7 1.467(2)
O2 C8 1.192(2)
O3 C12 1.208(2)
O4 C13 1.203(2)
O5 C15 1.212(2)
O6 C15 1.340(2)
O6 C16 1.475(2)
N1 C13 1.396(2)
N1 C12 1.397(2)
N1 C9 1.460(2)
N2 C15 1.343(3)
N2 C14 1.440(2)
N2 H2N 0.84(3)
C1 C6 1.376(3)
C1 C2 1.382(3)
C1 C7 1.495(3)
C2 C3 1.380(3)
C2 H2 0.9300
C3 C4 1.375(4)
C3 H3 0.9300
C4 C5 1.372(4)
C4 H4 0.9300
C5 C6 1.376(3)
C5 H5 0.9300
C6 H6 0.9300
C7 H7A 0.9700
C7 H7B 0.9700
C8 C9 1.517(3)
C9 C10 1.539(3)
C9 H9 0.9800
C10 C11 1.510(3)
C10 H10A 0.9700
C10 H10B 0.9700
C11 C12 1.493(3)
C11 H11A 0.9700
C11 H11B 0.9700
C13 C14 1.522(3)
C14 C20 1.521(3)
C14 H14 0.9800
C16 C18 1.508(3)
C16 C17 1.512(3)
C16 C19 1.513(3)
C17 H17A 0.9600
C17 H17B 0.9600
C17 H17C 0.9600
C18 H18A 0.9600
C18 H18B 0.9600
C18 H18C 0.9600
C19 H19A 0.9600
C19 H19B 0.9600
C19 H19C 0.9600
C20 H20A 0.9600
C20 H20B 0.9600
C20 H20C 0.9600

loop_
_geom_torsion_atom_site_label_1
_geom_torsion_atom_site_label_2
_geom_torsion_atom_site_label_3
_geom_torsion_atom_site_label_4
_geom_torsion
C6 C1 C2 C3 0.2(3)
C7 C1 C2 C3 -178.09(19)
C1 C2 C3 C4 -0.4(3)
C2 C3 C4 C5 0.0(4)
C3 C4 C5 C6 0.6(3)
C4 C5 C6 C1 -0.8(3)
C2 C1 C6 C5 0.4(3)
C7 C1 C6 C5 178.71(19)
C8 O1 C7 C1 -101.1(2)
C6 C1 C7 O1 80.1(2)
C2 C1 C7 O1 -101.6(2)
C7 O1 C8 O2 -5.0(3)
C7 O1 C8 C9 171.29(15)
C13 N1 C9 C8 -75.0(2)
C12 N1 C9 C8 95.59(18)
C13 N1 C9 C10 167.66(15)
C12 N1 C9 C10 -21.79(19)
O2 C8 C9 N1 -36.2(2)
O1 C8 C9 N1 147.43(15)
O2 C8 C9 C10 76.7(2)
O1 C8 C9 C10 -99.74(18)
N1 C9 C10 C11 28.63(19)
C8 C9 C10 C11 -89.74(18)
C9 C10 C11 C12 -25.9(2)
C13 N1 C12 O3 -3.5(3)
C9 N1 C12 O3 -172.77(19)
C13 N1 C12 C11 175.06(17)
C9 N1 C12 C11 5.8(2)
C10 C11 C12 O3 -168.2(2)
C10 C11 C12 N1 13.3(2)
C12 N1 C13 O4 -158.00(19)
C9 N1 C13 O4 10.7(3)
C12 N1 C13 C14 27.4(3)
C9 N1 C13 C14 -163.89(16)
C15 N2 C14 C20 -143.9(2)
C15 N2 C14 C13 94.0(2)
O4 C13 C14 N2 13.7(3)
N1 C13 C14 N2 -172.07(16)
O4 C13 C14 C20 -109.6(2)
N1 C13 C14 C20 64.7(2)
C16 O6 C15 O5 6.9(3)
C16 O6 C15 N2 -172.53(17)
C14 N2 C15 O5 -1.9(3)
C14 N2 C15 O6 177.57(17)
C15 O6 C16 C18 58.5(2)
C15 O6 C16 C17 -66.4(2)
C15 O6 C16 C19 175.85(19)
